data_2013116
loop_
_publ_author_name
'McKee, Vickie'
'Morgan, Grace G.'

_publ_section_title
;
 A perchlorate salt of an octaprotonated cryptand
;
_journal_issue 3
_journal_name_full 'Acta Crystallographica Section C'
_journal_page_first o150
_journal_page_last o152
_journal_paper_doi 10.1107/S0108270103002580
_journal_volume 59
_journal_year 2003
_chemical_formula_iupac 'C33 H59 N11 8+, 8Cl O4 1-, 5H2 O'
_chemical_formula_moiety 'C33 H59 N11 8+, 8Cl O4 1-, 5H2 O'
_chemical_formula_sum 'C33 H69 Cl8 N11 O37'
_chemical_formula_weight 1495.59
_chemical_name_systematic ?
_space_group_IT_number 2
_symmetry_cell_setting triclinic
_symmetry_space_group_name_Hall '-P 1'
_symmetry_space_group_name_H-M 'P -1'
_atom_sites_solution_hydrogens geom
_atom_sites_solution_primary direct
_atom_sites_solution_secondary difmap
_audit_creation_method SHELXL97
_cell_angle_alpha 84.258(9)
_cell_angle_beta 76.394(8)
_cell_angle_gamma 65.092(8)
_cell_formula_units_Z 2
_cell_length_a 12.9265(13)
_cell_length_b 13.6798(14)
_cell_length_c 18.5310(19)
_cell_measurement_reflns_used 36
_cell_measurement_temperature 128(2)
_cell_measurement_theta_max 12.5
_cell_measurement_theta_min 4.5
_cell_volume 2888.7(6)
_computing_cell_refinement 'XSCANS (Siemens, 1990a)'
_computing_data_collection 'XSCANS (Siemens, 1990a)'
_computing_data_reduction 'XSCANS (Siemens, 1990a)'
_computing_molecular_graphics 'SHELXTL (Sheldrick, 1997b)'
_computing_publication_material 'SHELXTL (Sheldrick, 1997b)'
_computing_structure_refinement 'SHELXL97 (Sheldrick, 1997a)'
_computing_structure_solution 'SHELXS97 (Sheldrick, 1990)'
_diffrn_ambient_temperature 128(2)
_diffrn_measured_fraction_theta_full 0.998
_diffrn_measured_fraction_theta_max 0.998
_diffrn_measurement_device_type 'Siemens P4'
_diffrn_measurement_method '\w scans'
_diffrn_radiation_monochromator graphite
_diffrn_radiation_source 'fine-focus sealed tube'
_diffrn_radiation_type MoK\a
_diffrn_radiation_wavelength 0.71073
_diffrn_reflns_av_R_equivalents 0.105
_diffrn_reflns_av_sigmaI/netI 0.036
_diffrn_reflns_limit_h_max 14
_diffrn_reflns_limit_h_min 0
_diffrn_reflns_limit_k_max 15
_diffrn_reflns_limit_k_min -14
_diffrn_reflns_limit_l_max 21
_diffrn_reflns_limit_l_min -20
_diffrn_reflns_number 9513
_diffrn_reflns_theta_full 24.00
_diffrn_reflns_theta_max 24.00
_diffrn_reflns_theta_min 2.26
_diffrn_standards_decay_% 0
_diffrn_standards_interval_count 97
_diffrn_standards_number 3
_exptl_absorpt_coefficient_mu 0.503
_exptl_absorpt_correction_T_max 0.972
_exptl_absorpt_correction_T_min 0.862
_exptl_absorpt_correction_type '\y scan'
_exptl_absorpt_process_details '(SHELXTL/PC; Siemens, 1990b)'
_exptl_crystal_colour colourless
_exptl_crystal_density_diffrn 1.719
_exptl_crystal_density_method 'not measured'
_exptl_crystal_description block
_exptl_crystal_F_000 1552
_exptl_crystal_size_max 0.82
_exptl_crystal_size_mid 0.52
_exptl_crystal_size_min 0.36
_refine_diff_density_max 0.65
_refine_diff_density_min -0.67
_refine_ls_extinction_method none
_refine_ls_goodness_of_fit_ref 1.03
_refine_ls_hydrogen_treatment mixed
_refine_ls_matrix_type full
_refine_ls_number_parameters 838
_refine_ls_number_reflns 9055
_refine_ls_number_restraints 0
_refine_ls_restrained_S_all 1.03
_refine_ls_R_factor_all 0.0595
_refine_ls_R_factor_gt 0.0435
_refine_ls_shift/su_max 0.001
_refine_ls_shift/su_mean 0.000
_refine_ls_structure_factor_coef Fsqd
_refine_ls_weighting_details 'calc w = 1/[\s^2^(Fo^2^)+(0.058P)^2^+4.792P] where P = (Fo^2^+2Fc^2^)/3'
_refine_ls_weighting_scheme calc
_refine_ls_wR_factor_gt 0.104
_refine_ls_wR_factor_ref 0.113
_reflns_number_gt 7315
_reflns_number_total 9055
_reflns_threshold_expression I>2\s(I)
_cod_data_source_file bm1519.cif
_cod_data_source_block I
_cod_depositor_comments
;
The following automatic conversions were performed:
'_symmetry_cell_setting' value 'Triclinic' changed to 'triclinic'
according to '/home/saulius/struct/CIF-dictionaries/cif_core.dic'
dictionary named 'cif_core.dic' version 2.4.1 from 2010-06-29.

Automatic conversion script
Id: cif_fix_enum 1527 2010-12-29 10:47:43Z saulius 

The following automatic conversions were performed:

'_symmetry_cell_setting' value 'Triclinic' changed to 'triclinic'
according to /home/saulius/struct/CIF-dictionaries/cif_core.dic
dictionary named 'cif_core.dic' version 2.4.1 from 2010-06-29.

Automatic conversion script
Id: cif_fix_values 1715 2011-07-08 13:25:40Z adriana 
;
_cod_database_code 2013116
_cod_database_fobs_code 2013116

loop_
_symmetry_equiv_pos_as_xyz
'x, y, z'
'-x, -y, -z'

loop_
_atom_site_label
_atom_site_fract_x
_atom_site_fract_y
_atom_site_fract_z
_atom_site_U_iso_or_equiv
_atom_site_adp_type
_atom_site_calc_flag
_atom_site_refinement_flags
_atom_site_occupancy
_atom_site_disorder_assembly
_atom_site_disorder_group
_atom_site_type_symbol
N1 1.2799(2) 0.5830(2) 0.19115(14) 0.0124(6) Uani d . 1 . . N
C1A 1.3201(3) 0.6256(3) 0.11925(18) 0.0146(7) Uani d . 1 . . C
H1A1 1.3729 0.5650 0.0850 0.018 Uiso calc R 1 . . H
H1A2 1.3647 0.6664 0.1262 0.018 Uiso calc R 1 . . H
C2A 1.2179(3) 0.6988(3) 0.08536(18) 0.0159(7) Uani d . 1 . . C
H2A1 1.1697 0.6599 0.0819 0.019 Uiso calc R 1 . . H
H2A2 1.1684 0.7626 0.1175 0.019 Uiso calc R 1 . . H
N3A 1.2608(2) 0.7344(2) 0.00966(14) 0.0142(6) Uani d . 1 . . N
H3A1 1.3024 0.6749 -0.0206 0.017 Uiso calc R 1 . . H
H3A2 1.3109 0.7648 0.0129 0.017 Uiso calc R 1 . . H
C3A 1.1640(3) 0.8144(3) -0.02510(18) 0.0164(7) Uani d . 1 . . C
H3A3 1.1973 0.8305 -0.0763 0.020 Uiso calc R 1 . . H
H3A4 1.1260 0.8824 0.0036 0.020 Uiso calc R 1 . . H
C4A 1.0738(3) 0.7727(3) -0.02723(17) 0.0134(7) Uani d . 1 . . C
C5A 1.0915(3) 0.6930(3) -0.07367(19) 0.0190(8) Uani d . 1 . . C
H5A 1.1627 0.6627 -0.1092 0.023 Uiso calc R 1 . . H
C6A 1.0050(3) 0.6567(3) -0.0686(2) 0.0214(8) Uani d . 1 . . C
H6A 1.0180 0.5999 -0.0999 0.026 Uiso calc R 1 . . H
C7A 0.8990(3) 0.7028(3) -0.01793(19) 0.0198(8) Uani d . 1 . . C
H7A 0.8397 0.6777 -0.0142 0.024 Uiso calc R 1 . . H
C8A 0.8819(3) 0.7851(3) 0.02657(18) 0.0143(7) Uani d . 1 . . C
N4A 0.9700(2) 0.8158(2) 0.02143(15) 0.0143(6) Uani d . 1 . . N
H4A 0.961(3) 0.865(3) 0.050(2) 0.017 Uiso d . 1 . . H
C9A 0.7710(3) 0.8482(3) 0.08157(19) 0.0176(7) Uani d . 1 . . C
H9A1 0.7911 0.8729 0.1227 0.021 Uiso calc R 1 . . H
H9A2 0.7220 0.9129 0.0567 0.021 Uiso calc R 1 . . H
N5A 0.7023(2) 0.7828(2) 0.11291(15) 0.0167(6) Uani d . 1 . . N
H5A1 0.7478 0.7237 0.1368 0.020 Uiso calc R 1 . . H
H5A2 0.6862 0.7582 0.0743 0.020 Uiso calc R 1 . . H
C10A 0.5893(3) 0.8430(3) 0.16644(19) 0.0216(8) Uani d . 1 . . C
H10A 0.5446 0.7978 0.1787 0.026 Uiso calc R 1 . . H
H10B 0.5424 0.9095 0.1421 0.026 Uiso calc R 1 . . H
C11A 0.6066(3) 0.8732(3) 0.23727(19) 0.0209(8) Uani d . 1 . . C
H11A 0.6501 0.9195 0.2249 0.025 Uiso calc R 1 . . H
H11B 0.5292 0.9162 0.2683 0.025 Uiso calc R 1 . . H
N2 0.6704(2) 0.7797(2) 0.28121(15) 0.0166(6) Uani d . 1 . . N
C1B 1.2025(3) 0.6671(3) 0.24645(18) 0.0147(7) Uani d . 1 . . C
H1B1 1.1829 0.6311 0.2934 0.018 Uiso calc R 1 . . H
H1B2 1.1288 0.7086 0.2293 0.018 Uiso calc R 1 . . H
C2B 1.2479(3) 0.7472(3) 0.26366(18) 0.0146(7) Uani d . 1 . . C
H2B1 1.3192 0.7094 0.2839 0.018 Uiso calc R 1 . . H
H2B2 1.2662 0.7868 0.2183 0.018 Uiso calc R 1 . . H
N3B 1.1505(2) 0.8227(2) 0.32019(15) 0.0146(6) Uani d . 1 . . N
H3B1 1.0843 0.8516 0.3009 0.017 Uiso calc R 1 . . H
H3B2 1.1361 0.7830 0.3613 0.017 Uiso calc R 1 . . H
C3B 1.1689(3) 0.9128(3) 0.34500(19) 0.0168(7) Uani d . 1 . . C
H3B3 1.2039 0.9458 0.3017 0.020 Uiso calc R 1 . . H
H3B4 1.2231 0.8855 0.3794 0.020 Uiso calc R 1 . . H
C4B 1.0518(3) 0.9968(3) 0.38403(18) 0.0152(7) Uani d . 1 . . C
C5B 1.0453(3) 1.0803(3) 0.42379(18) 0.0181(7) Uani d . 1 . . C
H5B 1.1143 1.0854 0.4290 0.022 Uiso calc R 1 . . H
C6B 0.9363(3) 1.1561(3) 0.45574(18) 0.0200(8) Uani d . 1 . . C
H6B 0.9292 1.2139 0.4838 0.024 Uiso calc R 1 . . H
C7B 0.8375(3) 1.1468(3) 0.44642(18) 0.0190(8) Uani d . 1 . . C
H7B 0.7617 1.1980 0.4678 0.023 Uiso calc R 1 . . H
C8B 0.8519(3) 1.0612(3) 0.40520(17) 0.0152(7) Uani d . 1 . . C
N4B 0.9575(2) 0.9865(2) 0.37408(14) 0.0149(6) Uani d . 1 . . N
C9B 0.7490(3) 1.0478(3) 0.39027(19) 0.0188(7) Uani d . 1 . . C
H9B1 0.6795 1.0833 0.4301 0.023 Uiso calc R 1 . . H
H9B2 0.7316 1.0826 0.3425 0.023 Uiso calc R 1 . . H
N5B 0.7752(2) 0.9310(2) 0.38721(17) 0.0199(6) Uani d . 1 . . N
H5B1 0.7833 0.9013 0.4334 0.024 Uiso calc R 1 . . H
H5B2 0.8455 0.8973 0.3547 0.024 Uiso calc R 1 . . H
C10B 0.6842(3) 0.9084(3) 0.3636(2) 0.0219(8) Uani d . 1 . . C
H10C 0.6406 0.9691 0.3335 0.026 Uiso calc R 1 . . H
H10D 0.6283 0.9001 0.4079 0.026 Uiso calc R 1 . . H
C11B 0.7444(3) 0.8049(3) 0.31789(19) 0.0167(7) Uani d . 1 . . C
H11C 0.8097 0.8101 0.2795 0.020 Uiso calc R 1 . . H
H11D 0.7787 0.7440 0.3509 0.020 Uiso calc R 1 . . H
C1C 1.3802(3) 0.4979(3) 0.21638(18) 0.0151(7) Uani d . 1 . . C
H1C1 1.4259 0.5311 0.2325 0.018 Uiso calc R 1 . . H
H1C2 1.4314 0.4491 0.1744 0.018 Uiso calc R 1 . . H
C2C 1.3426(3) 0.4326(3) 0.28035(18) 0.0151(7) Uani d . 1 . . C
H2C1 1.4110 0.3661 0.2875 0.018 Uiso calc R 1 . . H
H2C2 1.3116 0.4753 0.3267 0.018 Uiso calc R 1 . . H
N3C 1.2513(2) 0.4036(2) 0.26461(15) 0.0134(6) Uani d . 1 . . N
H3C1 1.2745 0.3768 0.2171 0.016 Uiso calc R 1 . . H
H3C2 1.1830 0.4646 0.2672 0.016 Uiso calc R 1 . . H
C3C 1.2293(3) 0.3211(3) 0.31843(18) 0.0149(7) Uani d . 1 . . C
H3C3 1.2997 0.2521 0.3116 0.018 Uiso calc R 1 . . H
H3C4 1.2126 0.3460 0.3699 0.018 Uiso calc R 1 . . H
C4C 1.1276(3) 0.3040(2) 0.30575(17) 0.0135(7) Uani d . 1 . . C
C5C 1.1377(3) 0.2259(3) 0.26024(18) 0.0176(7) Uani d . 1 . . C
H5C 1.2128 0.1767 0.2359 0.021 Uiso calc R 1 . . H
C6C 1.0387(3) 0.2187(3) 0.24987(18) 0.0192(8) Uani d . 1 . . C
H6C 1.0454 0.1647 0.2184 0.023 Uiso calc R 1 . . H
C7C 0.9286(3) 0.2914(3) 0.28591(19) 0.0181(7) Uani d . 1 . . C
H7C 0.8601 0.2870 0.2791 0.022 Uiso calc R 1 . . H
C8C 0.9199(3) 0.3694(3) 0.33130(17) 0.0144(7) Uani d . 1 . . C
N4C 1.0195(2) 0.3721(2) 0.34011(15) 0.0134(6) Uani d . 1 . . N
H4C 1.014(3) 0.415(3) 0.370(2) 0.016 Uiso d . 1 . . H
C9C 0.8069(3) 0.4511(3) 0.37432(18) 0.0170(7) Uani d . 1 . . C
H9C1 0.7496 0.4185 0.3893 0.020 Uiso calc R 1 . . H
H9C2 0.8207 0.4709 0.4200 0.020 Uiso calc R 1 . . H
N5C 0.7568(2) 0.5513(2) 0.32931(15) 0.0163(6) Uani d . 1 . . N
H5C1 0.8136 0.5761 0.3095 0.020 Uiso calc R 1 . . H
H5C2 0.7335 0.5349 0.2906 0.020 Uiso calc R 1 . . H
C10C 0.6542(3) 0.6384(3) 0.37627(19) 0.0182(7) Uani d . 1 . . C
H10E 0.6816 0.6625 0.4139 0.022 Uiso calc R 1 . . H
H10F 0.5980 0.6085 0.4029 0.022 Uiso calc R 1 . . H
C11C 0.5921(3) 0.7354(3) 0.33007(19) 0.0188(7) Uani d . 1 . . C
H11E 0.5524 0.7138 0.2991 0.023 Uiso calc R 1 . . H
H11F 0.5312 0.7929 0.3641 0.023 Uiso calc R 1 . . H
Cl1 1.37126(7) 0.44076(6) -0.05127(4) 0.01683(19) Uani d . 1 . . Cl
O1A 1.2532(2) 0.4612(2) -0.01323(15) 0.0336(7) Uani d . 1 . . O
O1B 1.4501(2) 0.3878(2) -0.00286(13) 0.0239(6) Uani d . 1 . . O
O1C 1.4030(2) 0.37490(19) -0.11585(14) 0.0261(6) Uani d . 1 . . O
O1D 1.3781(2) 0.54202(19) -0.07669(13) 0.0233(6) Uani d . 1 . . O
Cl2 0.94428(7) 0.99198(6) 0.18214(4) 0.01594(18) Uani d . 1 . . Cl
O2A 0.8699(2) 0.9430(2) 0.22414(15) 0.0314(6) Uani d . 1 . . O
O2B 1.0586(2) 0.9374(2) 0.19777(14) 0.0310(6) Uani d . 1 . . O
O2C 0.8974(2) 1.10376(19) 0.19951(14) 0.0255(6) Uani d . 1 . . O
O2D 0.9531(2) 0.98124(19) 0.10332(13) 0.0227(6) Uani d . 1 . . O
Cl3 0.98709(7) 0.62850(6) 0.43328(4) 0.01363(18) Uani d . 1 . . Cl
O3A 0.8786(2) 0.6209(2) 0.43590(15) 0.0290(6) Uani d . 1 . . O
O3B 0.9844(2) 0.72802(18) 0.39691(13) 0.0194(5) Uani d . 1 . . O
O3C 1.0804(2) 0.53829(18) 0.39068(13) 0.0230(6) Uani d . 1 . . O
O3D 1.0064(2) 0.62624(19) 0.50605(13) 0.0228(6) Uani d . 1 . . O
Cl4 0.97261(7) 0.59593(6) 0.17288(4) 0.01566(18) Uani d . 1 . . Cl
O4A 0.9996(2) 0.5509(2) 0.24295(15) 0.0318(6) Uani d . 1 . . O
O4B 0.8694(2) 0.58444(19) 0.16525(13) 0.0206(5) Uani d . 1 . . O
O4C 1.0661(2) 0.5418(2) 0.11188(15) 0.0303(6) Uani d . 1 . . O
O4D 0.9510(2) 0.70784(19) 0.17057(13) 0.0229(6) Uani d . 1 . . O
Cl5 0.69858(7) 1.03231(7) -0.09514(5) 0.0203(2) Uani d . 1 . . Cl
O5A 0.6576(3) 1.1469(2) -0.08597(16) 0.0344(7) Uani d . 1 . . O
O5B 0.6089(2) 1.0002(2) -0.05227(15) 0.0284(6) Uani d . 1 . . O
O5C 0.7176(3) 1.0104(2) -0.17190(15) 0.0376(7) Uani d . 1 . . O
O5D 0.8029(2) 0.9788(3) -0.06772(18) 0.0490(9) Uani d . 1 . . O
Cl6 1.35913(7) 0.58201(6) 0.43736(4) 0.01733(19) Uani d . 1 . . Cl
O6A 1.2492(2) 0.6631(2) 0.42476(14) 0.0268(6) Uani d . 1 . . O
O6B 1.3926(2) 0.6169(2) 0.49442(15) 0.0303(6) Uani d . 1 . . O
O6C 1.3431(2) 0.4842(2) 0.46069(14) 0.0279(6) Uani d . 1 . . O
O6D 1.4463(2) 0.5617(2) 0.36967(14) 0.0295(6) Uani d . 1 . . O
Cl7 0.64390(7) 0.92975(7) 0.58632(5) 0.0202(2) Uani d . 1 . . Cl
O7A 0.7477(2) 0.8545(2) 0.53767(15) 0.0296(6) Uani d . 1 . . O
O7B 0.6766(2) 0.9483(2) 0.65039(15) 0.0386(7) Uani d . 1 . . O
O7C 0.5948(2) 1.0285(2) 0.54793(16) 0.0400(8) Uani d . 1 . . O
O7D 0.5606(2) 0.8828(2) 0.60946(17) 0.0370(7) Uani d . 1 . . O
Cl8 1.56932(8) 0.16959(7) 0.16125(5) 0.0274(2) Uani d . 1 . . Cl
O8A 1.6162(4) 0.1036(4) 0.0987(3) 0.112(2) Uani d . 1 . . O
O8B 1.6305(4) 0.1187(4) 0.2171(3) 0.0980(17) Uani d . 1 . . O
O8C 1.5882(3) 0.2652(2) 0.1430(2) 0.0741(13) Uani d . 1 . . O
O8D 1.4497(3) 0.1949(3) 0.1874(2) 0.0591(10) Uani d . 1 . . O
O1W 1.2523(3) 0.3431(2) 0.13165(15) 0.0289(6) Uani d . 1 . . O
H1WA 1.215(4) 0.403(4) 0.112(2) 0.035 Uiso d . 1 . . H
H1WB 1.311(4) 0.283(4) 0.108(2) 0.035 Uiso d . 1 . . H
O2W 0.6074(2) 0.7995(2) -0.01119(14) 0.0240(6) Uani d . 1 . . O
H2WA 0.597(3) 0.865(4) -0.025(2) 0.029 Uiso d . 1 . . H
H2WB 0.544(4) 0.799(3) -0.008(2) 0.029 Uiso d . 1 . . H
O3W 0.6914(3) 0.4730(3) 0.23071(16) 0.0320(7) Uani d . 1 . . O
H3WA 0.655(4) 0.507(4) 0.199(3) 0.038 Uiso d . 1 . . H
H3WB 0.670(4) 0.418(4) 0.240(2) 0.038 Uiso d . 1 . . H
O4W 0.6624(3) 0.2979(3) 0.2898(2) 0.0404(8) Uani d . 1 . . O
H4WA 0.612(4) 0.309(4) 0.336(3) 0.048 Uiso d . 1 . . H
H4WB 0.654(4) 0.265(4) 0.260(3) 0.048 Uiso d . 1 . . H
O5W 0.4815(3) 0.7277(3) 0.58189(19) 0.0414(8) Uani d . 1 . . O
H5WA 0.533(4) 0.668(4) 0.564(3) 0.050 Uiso d . 1 . . H
H5WB 0.520(4) 0.762(4) 0.592(3) 0.050 Uiso d . 1 . . H

loop_
_atom_site_aniso_label
_atom_site_aniso_U_11
_atom_site_aniso_U_22
_atom_site_aniso_U_33
_atom_site_aniso_U_12
_atom_site_aniso_U_13
_atom_site_aniso_U_23
N1 0.0113(13) 0.0113(14) 0.0091(13) -0.0032(11) 0.0053(11) -0.0003(11)
C1A 0.0149(17) 0.0162(17) 0.0118(17) -0.0085(14) 0.0039(13) -0.0025(13)
C2A 0.0149(17) 0.0183(17) 0.0116(17) -0.0080(14) 0.0046(13) 0.0002(13)
N3A 0.0147(14) 0.0143(14) 0.0125(14) -0.0072(12) 0.0018(11) -0.0007(11)
C3A 0.0164(17) 0.0149(17) 0.0143(17) -0.0056(14) 0.0005(14) 0.0028(13)
C4A 0.0140(17) 0.0135(16) 0.0091(16) -0.0045(14) 0.0004(13) 0.0030(13)
C5A 0.0171(18) 0.0204(18) 0.0149(18) -0.0052(15) -0.0005(14) 0.0013(14)
C6A 0.0223(19) 0.0185(18) 0.0201(19) -0.0055(15) -0.0017(15) -0.0067(15)
C7A 0.0175(18) 0.0219(19) 0.0218(19) -0.0103(15) -0.0026(15) -0.0017(15)
C8A 0.0140(17) 0.0130(16) 0.0138(17) -0.0043(14) -0.0022(13) 0.0015(13)
N4A 0.0173(15) 0.0122(14) 0.0128(14) -0.0066(12) -0.0010(12) -0.0004(11)
C9A 0.0143(17) 0.0152(17) 0.0193(18) -0.0048(14) 0.0016(14) -0.0003(14)
N5A 0.0149(14) 0.0174(15) 0.0161(15) -0.0068(12) -0.0002(12) 0.0011(12)
C10A 0.0153(18) 0.0237(19) 0.0207(19) -0.0056(15) 0.0012(14) -0.0010(15)
C11A 0.0220(19) 0.0161(18) 0.0188(19) -0.0057(15) 0.0023(15) -0.0015(14)
N2 0.0160(14) 0.0146(14) 0.0149(15) -0.0050(12) 0.0022(11) 0.0003(11)
C1B 0.0130(16) 0.0141(16) 0.0134(17) -0.0057(14) 0.0042(13) -0.0004(13)
C2B 0.0120(16) 0.0158(17) 0.0108(16) -0.0037(14) 0.0040(13) -0.0015(13)
N3B 0.0118(14) 0.0130(14) 0.0144(14) -0.0039(11) 0.0038(11) -0.0015(11)
C3B 0.0160(17) 0.0155(17) 0.0164(17) -0.0064(14) 0.0026(14) -0.0035(14)
C4B 0.0186(18) 0.0136(17) 0.0114(17) -0.0076(14) 0.0010(13) 0.0034(13)
C5B 0.0231(19) 0.0164(17) 0.0151(17) -0.0116(15) 0.0018(14) 0.0008(14)
C6B 0.033(2) 0.0119(17) 0.0132(17) -0.0105(15) 0.0023(15) -0.0023(14)
C7B 0.0238(19) 0.0107(16) 0.0131(17) -0.0025(14) 0.0052(14) -0.0019(13)
C8B 0.0175(17) 0.0134(16) 0.0098(16) -0.0047(14) 0.0020(13) 0.0022(13)
N4B 0.0165(15) 0.0109(14) 0.0121(14) -0.0036(12) 0.0026(11) -0.0008(11)
C9B 0.0161(17) 0.0147(17) 0.0176(18) -0.0021(14) 0.0025(14) 0.0005(14)
N5B 0.0122(14) 0.0161(15) 0.0257(17) -0.0022(12) 0.0008(12) -0.0040(12)
C10B 0.0144(17) 0.026(2) 0.0206(19) -0.0058(15) 0.0033(14) -0.0068(15)
C11B 0.0132(17) 0.0142(17) 0.0176(18) -0.0045(14) 0.0039(14) 0.0000(14)
C1C 0.0121(16) 0.0148(17) 0.0169(17) -0.0058(14) 0.0004(13) 0.0001(13)
C2C 0.0153(17) 0.0148(17) 0.0145(17) -0.0067(14) -0.0005(13) -0.0010(13)
N3C 0.0145(14) 0.0113(14) 0.0129(14) -0.0051(11) -0.0013(11) 0.0017(11)
C3C 0.0143(17) 0.0119(16) 0.0148(17) -0.0040(14) -0.0002(13) 0.0031(13)
C4C 0.0171(17) 0.0097(16) 0.0094(16) -0.0042(13) 0.0008(13) 0.0043(13)
C5C 0.0210(18) 0.0118(17) 0.0161(17) -0.0054(14) 0.0011(14) -0.0007(13)
C6C 0.028(2) 0.0164(18) 0.0139(17) -0.0108(15) -0.0015(15) -0.0015(14)
C7C 0.0214(18) 0.0172(18) 0.0184(18) -0.0111(15) -0.0051(15) 0.0046(14)
C8C 0.0176(17) 0.0159(17) 0.0102(16) -0.0091(14) -0.0019(13) 0.0056(13)
N4C 0.0195(15) 0.0110(14) 0.0093(14) -0.0073(12) 0.0002(11) -0.0005(11)
C9C 0.0148(17) 0.0186(18) 0.0152(17) -0.0072(14) 0.0016(14) 0.0006(14)
N5C 0.0143(14) 0.0156(15) 0.0148(15) -0.0052(12) 0.0022(11) 0.0009(11)
C10C 0.0134(17) 0.0178(18) 0.0212(18) -0.0084(14) 0.0055(14) -0.0033(14)
C11C 0.0133(17) 0.0184(18) 0.0208(19) -0.0047(14) 0.0006(14) -0.0015(14)
Cl1 0.0151(4) 0.0147(4) 0.0172(4) -0.0063(3) 0.0035(3) -0.0005(3)
O1A 0.0141(13) 0.0365(16) 0.0378(16) -0.0076(12) 0.0066(11) 0.0126(13)
O1B 0.0211(13) 0.0279(14) 0.0228(14) -0.0112(11) -0.0034(11) 0.0019(11)
O1C 0.0361(15) 0.0185(13) 0.0238(14) -0.0108(12) -0.0062(12) -0.0025(11)
O1D 0.0296(14) 0.0154(12) 0.0215(13) -0.0114(11) 0.0061(11) -0.0028(10)
Cl2 0.0172(4) 0.0126(4) 0.0151(4) -0.0057(3) 0.0012(3) -0.0004(3)
O2A 0.0369(16) 0.0300(15) 0.0313(15) -0.0252(13) 0.0063(12) 0.0020(12)
O2B 0.0189(13) 0.0436(17) 0.0190(14) -0.0043(12) -0.0026(11) 0.0071(12)
O2C 0.0321(15) 0.0138(12) 0.0303(15) -0.0104(11) -0.0024(12) -0.0047(11)
O2D 0.0301(14) 0.0169(13) 0.0172(13) -0.0066(11) -0.0026(11) -0.0022(10)
Cl3 0.0140(4) 0.0120(4) 0.0127(4) -0.0055(3) 0.0007(3) 0.0014(3)
O3A 0.0200(13) 0.0315(15) 0.0412(16) -0.0161(12) -0.0119(12) 0.0140(12)
O3B 0.0183(12) 0.0136(12) 0.0213(13) -0.0063(10) 0.0026(10) 0.0042(10)
O3C 0.0278(14) 0.0136(12) 0.0175(13) -0.0041(11) 0.0071(11) -0.0043(10)
O3D 0.0304(14) 0.0234(13) 0.0129(12) -0.0115(11) -0.0007(10) -0.0005(10)
Cl4 0.0133(4) 0.0146(4) 0.0153(4) -0.0052(3) 0.0031(3) -0.0003(3)
O4A 0.0348(16) 0.0375(16) 0.0269(15) -0.0193(13) -0.0129(12) 0.0185(12)
O4B 0.0168(12) 0.0215(13) 0.0217(13) -0.0087(10) 0.0030(10) -0.0053(10)
O4C 0.0190(13) 0.0280(14) 0.0344(16) -0.0072(11) 0.0125(11) -0.0129(12)
O4D 0.0283(14) 0.0163(13) 0.0220(13) -0.0110(11) 0.0012(11) 0.0019(10)
Cl5 0.0190(4) 0.0164(4) 0.0230(5) -0.0087(3) 0.0004(3) 0.0054(3)
O5A 0.0520(18) 0.0206(14) 0.0377(16) -0.0228(13) -0.0085(14) 0.0025(12)
O5B 0.0241(14) 0.0236(14) 0.0354(16) -0.0162(12) 0.0075(11) 0.0044(12)
O5C 0.0444(18) 0.0394(17) 0.0256(15) -0.0201(14) 0.0080(13) -0.0087(13)
O5D 0.0214(15) 0.064(2) 0.0477(19) -0.0124(15) -0.0058(13) 0.0332(16)
Cl6 0.0143(4) 0.0189(4) 0.0148(4) -0.0044(3) 0.0007(3) -0.0029(3)
O6A 0.0203(13) 0.0271(14) 0.0254(14) -0.0023(11) -0.0060(11) 0.0014(11)
O6B 0.0265(14) 0.0325(15) 0.0291(15) -0.0059(12) -0.0081(12) -0.0108(12)
O6C 0.0344(15) 0.0199(13) 0.0246(14) -0.0117(12) 0.0032(12) 0.0010(11)
O6D 0.0231(14) 0.0414(16) 0.0206(14) -0.0163(12) 0.0110(11) -0.0089(12)
Cl7 0.0142(4) 0.0177(4) 0.0220(4) -0.0042(3) 0.0039(3) 0.0000(3)
O7A 0.0184(13) 0.0275(14) 0.0294(15) -0.0011(11) 0.0074(11) -0.0098(12)
O7B 0.0338(16) 0.0480(18) 0.0293(16) -0.0138(14) 0.0001(13) -0.0103(13)
O7C 0.0314(16) 0.0285(15) 0.0370(17) -0.0005(13) 0.0057(13) 0.0160(13)
O7D 0.0217(14) 0.0282(15) 0.059(2) -0.0141(12) 0.0010(13) 0.0026(14)
Cl8 0.0211(5) 0.0194(5) 0.0318(5) -0.0025(4) 0.0015(4) -0.0002(4)
O8A 0.076(3) 0.118(4) 0.126(4) -0.032(3) 0.033(3) -0.101(4)
O8B 0.088(3) 0.104(4) 0.138(4) -0.060(3) -0.083(3) 0.076(3)
O8C 0.074(3) 0.0227(17) 0.084(3) -0.0122(17) 0.042(2) 0.0052(17)
O8D 0.0226(17) 0.076(3) 0.065(2) -0.0131(17) 0.0040(16) -0.0039(19)
O1W 0.0356(16) 0.0208(14) 0.0212(14) -0.0034(13) -0.0045(12) -0.0003(12)
O2W 0.0250(14) 0.0196(14) 0.0277(15) -0.0106(12) -0.0048(12) 0.0026(11)
O3W 0.0372(17) 0.0388(17) 0.0250(15) -0.0190(14) -0.0112(13) 0.0038(13)
O4W 0.0352(17) 0.0383(18) 0.049(2) -0.0187(15) -0.0029(15) -0.0072(15)
O5W 0.0343(18) 0.0237(16) 0.059(2) -0.0075(13) -0.0003(15) -0.0132(15)

loop_
_atom_type_symbol
_atom_type_description
_atom_type_scat_dispersion_real
_atom_type_scat_dispersion_imag
_atom_type_scat_source
C C 0.0033 0.0016 'International Tables Vol C Tables 4.2.6.8 and 6.1.1.4'
H H 0.0000 0.0000 'International Tables Vol C Tables 4.2.6.8 and 6.1.1.4'
N N 0.0061 0.0033 'International Tables Vol C Tables 4.2.6.8 and 6.1.1.4'
O O 0.0106 0.0060 'International Tables Vol C Tables 4.2.6.8 and 6.1.1.4'
Cl Cl 0.1484 0.1585 'International Tables Vol C Tables 4.2.6.8 and 6.1.1.4'

loop_
_geom_angle_atom_site_label_1
_geom_angle_atom_site_label_2
_geom_angle_atom_site_label_3
_geom_angle
C1B N1 C1A 113.6(2)
C1B N1 C1C 114.7(3)
C1A N1 C1C 109.8(2)
N1 C1A C2A 111.0(3)
N1 C1A H1A1 109.4
C2A C1A H1A1 109.4
N1 C1A H1A2 109.4
C2A C1A H1A2 109.4
H1A1 C1A H1A2 108.0
N3A C2A C1A 110.2(3)
N3A C2A H2A1 109.6
C1A C2A H2A1 109.6
N3A C2A H2A2 109.6
C1A C2A H2A2 109.6
H2A1 C2A H2A2 108.1
C2A N3A C3A 113.1(2)
C2A N3A H3A1 109.0
C3A N3A H3A1 109.0
C2A N3A H3A2 109.0
C3A N3A H3A2 109.0
H3A1 N3A H3A2 107.8
N3A C3A C4A 111.9(3)
N3A C3A H3A3 109.2
C4A C3A H3A3 109.2
N3A C3A H3A4 109.2
C4A C3A H3A4 109.2
H3A3 C3A H3A4 107.9
N4A C4A C5A 118.4(3)
N4A C4A C3A 117.4(3)
C5A C4A C3A 124.2(3)
C4A C5A C6A 119.6(3)
C4A C5A H5A 120.2
C6A C5A H5A 120.2
C5A C6A C7A 120.5(3)
C5A C6A H6A 119.8
C7A C6A H6A 119.8
C8A C7A C6A 118.8(3)
C8A C7A H7A 120.6
C6A C7A H7A 120.6
N4A C8A C7A 118.8(3)
N4A C8A C9A 115.1(3)
C7A C8A C9A 126.1(3)
C8A N4A C4A 123.8(3)
C8A N4A H4A 119(2)
C4A N4A H4A 117(2)
N5A C9A C8A 112.3(3)
N5A C9A H9A1 109.1
C8A C9A H9A1 109.1
N5A C9A H9A2 109.1
C8A C9A H9A2 109.1
H9A1 C9A H9A2 107.9
C9A N5A C10A 114.3(3)
C9A N5A H5A1 108.7
C10A N5A H5A1 108.7
C9A N5A H5A2 108.7
C10A N5A H5A2 108.7
H5A1 N5A H5A2 107.6
N5A C10A C11A 113.1(3)
N5A C10A H10A 109.0
C11A C10A H10A 109.0
N5A C10A H10B 109.0
C11A C10A H10B 109.0
H10A C10A H10B 107.8
N2 C11A C10A 114.1(3)
N2 C11A H11A 108.7
C10A C11A H11A 108.7
N2 C11A H11B 108.7
C10A C11A H11B 108.7
H11A C11A H11B 107.6
C11B N2 C11C 115.3(3)
C11B N2 C11A 110.6(3)
C11C N2 C11A 112.2(3)
N1 C1B C2B 117.4(3)
N1 C1B H1B1 107.9
C2B C1B H1B1 107.9
N1 C1B H1B2 107.9
C2B C1B H1B2 107.9
H1B1 C1B H1B2 107.2
N3B C2B C1B 105.1(2)
N3B C2B H2B1 110.7
C1B C2B H2B1 110.7
N3B C2B H2B2 110.7
C1B C2B H2B2 110.7
H2B1 C2B H2B2 108.8
C3B N3B C2B 116.8(2)
C3B N3B H3B1 108.1
C2B N3B H3B1 108.1
C3B N3B H3B2 108.1
C2B N3B H3B2 108.1
H3B1 N3B H3B2 107.3
N3B C3B C4B 109.0(3)
N3B C3B H3B3 109.9
C4B C3B H3B3 109.9
N3B C3B H3B4 109.9
C4B C3B H3B4 109.9
H3B3 C3B H3B4 108.3
N4B C4B C5B 123.2(3)
N4B C4B C3B 115.5(3)
C5B C4B C3B 121.2(3)
C6B C5B C4B 118.5(3)
C6B C5B H5B 120.8
C4B C5B H5B 120.8
C5B C6B C7B 119.3(3)
C5B C6B H6B 120.3
C7B C6B H6B 120.3
C8B C7B C6B 118.4(3)
C8B C7B H7B 120.8
C6B C7B H7B 120.8
N4B C8B C7B 122.9(3)
N4B C8B C9B 115.4(3)
C7B C8B C9B 121.6(3)
C4B N4B C8B 117.6(3)
N5B C9B C8B 110.0(3)
N5B C9B H9B1 109.7
C8B C9B H9B1 109.7
N5B C9B H9B2 109.7
C8B C9B H9B2 109.7
H9B1 C9B H9B2 108.2
C9B N5B C10B 114.3(3)
C9B N5B H5B1 108.7
C10B N5B H5B1 108.7
C9B N5B H5B2 108.7
C10B N5B H5B2 108.7
H5B1 N5B H5B2 107.6
N5B C10B C11B 108.8(3)
N5B C10B H10C 109.9
C11B C10B H10C 109.9
N5B C10B H10D 109.9
C11B C10B H10D 109.9
H10C C10B H10D 108.3
N2 C11B C10B 115.8(3)
N2 C11B H11C 108.3
C10B C11B H11C 108.3
N2 C11B H11D 108.3
C10B C11B H11D 108.3
H11C C11B H11D 107.4
N1 C1C C2C 112.1(3)
N1 C1C H1C1 109.2
C2C C1C H1C1 109.2
N1 C1C H1C2 109.2
C2C C1C H1C2 109.2
H1C1 C1C H1C2 107.9
N3C C2C C1C 110.4(3)
N3C C2C H2C1 109.6
C1C C2C H2C1 109.6
N3C C2C H2C2 109.6
C1C C2C H2C2 109.6
H2C1 C2C H2C2 108.1
C2C N3C C3C 112.0(2)
C2C N3C H3C1 109.2
C3C N3C H3C1 109.2
C2C N3C H3C2 109.2
C3C N3C H3C2 109.2
H3C1 N3C H3C2 107.9
C4C C3C N3C 109.9(3)
C4C C3C H3C3 109.7
N3C C3C H3C3 109.7
C4C C3C H3C4 109.7
N3C C3C H3C4 109.7
H3C3 C3C H3C4 108.2
N4C C4C C5C 118.5(3)
N4C C4C C3C 117.5(3)
C5C C4C C3C 124.0(3)
C4C C5C C6C 120.0(3)
C4C C5C H5C 120.0
C6C C5C H5C 120.0
C5C C6C C7C 119.7(3)
C5C C6C H6C 120.2
C7C C6C H6C 120.2
C8C C7C C6C 119.7(3)
C8C C7C H7C 120.2
C6C C7C H7C 120.2
N4C C8C C7C 118.2(3)
N4C C8C C9C 116.9(3)
C7C C8C C9C 124.9(3)
C8C N4C C4C 124.0(3)
C8C N4C H4C 118(3)
C4C N4C H4C 118(3)
N5C C9C C8C 111.8(3)
N5C C9C H9C1 109.2
C8C C9C H9C1 109.2
N5C C9C H9C2 109.2
C8C C9C H9C2 109.2
H9C1 C9C H9C2 107.9
C10C N5C C9C 111.2(2)
C10C N5C H5C1 109.4
C9C N5C H5C1 109.4
C10C N5C H5C2 109.4
C9C N5C H5C2 109.4
H5C1 N5C H5C2 108.0
N5C C10C C11C 112.3(3)
N5C C10C H10E 109.2
C11C C10C H10E 109.2
N5C C10C H10F 109.2
C11C C10C H10F 109.2
H10E C10C H10F 107.9
N2 C11C C10C 114.1(3)
N2 C11C H11E 108.7
C10C C11C H11E 108.7
N2 C11C H11F 108.7
C10C C11C H11F 108.7
H11E C11C H11F 107.6
O1B Cl1 O1A 110.40(15)
O1B Cl1 O1C 110.06(15)
O1A Cl1 O1C 109.44(17)
O1B Cl1 O1D 109.86(15)
O1A Cl1 O1D 109.34(15)
O1C Cl1 O1D 107.69(14)
O2C Cl2 O2B 110.35(17)
O2C Cl2 O2A 110.75(16)
O2B Cl2 O2A 109.33(17)
O2C Cl2 O2D 108.66(15)
O2B Cl2 O2D 108.67(15)
O2A Cl2 O2D 109.03(16)
O3D Cl3 O3A 110.87(15)
O3D Cl3 O3C 109.84(15)
O3A Cl3 O3C 108.16(16)
O3D Cl3 O3B 109.31(15)
O3A Cl3 O3B 109.39(14)
O3C Cl3 O3B 109.23(14)
O4D Cl4 O4C 108.81(15)
O4D Cl4 O4A 109.45(16)
O4C Cl4 O4A 111.76(17)
O4D Cl4 O4B 109.79(15)
O4C Cl4 O4B 108.46(15)
O4A Cl4 O4B 108.56(15)
O5D Cl5 O5C 111.70(19)
O5D Cl5 O5A 108.8(2)
O5C Cl5 O5A 108.56(17)
O5D Cl5 O5B 109.78(17)
O5C Cl5 O5B 110.13(17)
O5A Cl5 O5B 107.72(16)
O6B Cl6 O6D 111.04(16)
O6B Cl6 O6A 109.55(16)
O6D Cl6 O6A 109.73(16)
O6B Cl6 O6C 109.43(17)
O6D Cl6 O6C 109.19(16)
O6A Cl6 O6C 107.84(16)
O7C Cl7 O7B 110.16(19)
O7C Cl7 O7D 110.31(18)
O7B Cl7 O7D 108.83(18)
O7C Cl7 O7A 109.70(16)
O7B Cl7 O7A 108.61(17)
O7D Cl7 O7A 109.20(16)
O8A Cl8 O8B 109.5(4)
O8A Cl8 O8D 111.8(3)
O8B Cl8 O8D 110.2(3)
O8A Cl8 O8C 108.7(3)
O8B Cl8 O8C 106.0(3)
O8D Cl8 O8C 110.5(2)
H1WA O1W H1WB 127(4)
H2WA O2W H2WB 103(4)
H3WA O3W H3WB 102(4)
H4WA O4W H4WB 117(5)
H5WA O5W H5WB 105(5)

loop_
_geom_bond_atom_site_label_1
_geom_bond_atom_site_label_2
_geom_bond_site_symmetry_2
_geom_bond_distance
_geom_bond_publ_flag
N1 C1A . 1.469(4) ?
N1 C1B . 1.469(4) ?
N1 C1C . 1.469(4) ?
C1A C2A . 1.514(5) ?
C1A H1A1 . 0.9900 ?
C1A H1A2 . 0.9900 ?
C2A N3A . 1.496(4) ?
C2A H2A1 . 0.9900 ?
C2A H2A2 . 0.9900 ?
N3A C3A . 1.505(4) ?
N3A H3A1 . 0.9200 ?
N3A H3A2 . 0.9200 ?
C3A C4A . 1.508(5) ?
C3A H3A3 . 0.9900 ?
C3A H3A4 . 0.9900 ?
C4A N4A . 1.353(4) ?
C4A C5A . 1.366(5) ?
C5A C6A . 1.383(5) ?
C5A H5A . 0.9500 ?
C6A C7A . 1.394(5) ?
C6A H6A . 0.9500 ?
C7A C8A . 1.374(5) ?
C7A H7A . 0.9500 ?
C8A N4A . 1.351(4) ?
C8A C9A . 1.512(4) ?
N4A H4A . 0.85(4) ?
C9A N5A . 1.499(4) ?
C9A H9A1 . 0.9900 ?
C9A H9A2 . 0.9900 ?
N5A C10A . 1.504(4) ?
N5A H5A1 . 0.9200 ?
N5A H5A2 . 0.9200 ?
C10A C11A . 1.505(5) ?
C10A H10A . 0.9900 ?
C10A H10B . 0.9900 ?
C11A N2 . 1.482(4) ?
C11A H11A . 0.9900 ?
C11A H11B . 0.9900 ?
N2 C11B . 1.459(4) ?
N2 C11C . 1.479(4) ?
C1B C2B . 1.532(5) ?
C1B H1B1 . 0.9900 ?
C1B H1B2 . 0.9900 ?
C2B N3B . 1.500(4) ?
C2B H2B1 . 0.9900 ?
C2B H2B2 . 0.9900 ?
N3B C3B . 1.484(4) ?
N3B H3B1 . 0.9200 ?
N3B H3B2 . 0.9200 ?
C3B C4B . 1.523(4) ?
C3B H3B3 . 0.9900 ?
C3B H3B4 . 0.9900 ?
C4B N4B . 1.339(4) ?
C4B C5B . 1.383(5) ?
C5B C6B . 1.382(5) ?
C5B H5B . 0.9500 ?
C6B C7B . 1.387(5) ?
C6B H6B . 0.9500 ?
C7B C8B . 1.385(5) ?
C7B H7B . 0.9500 ?
C8B N4B . 1.346(4) ?
C8B C9B . 1.506(5) ?
C9B N5B . 1.491(4) ?
C9B H9B1 . 0.9900 ?
C9B H9B2 . 0.9900 ?
N5B C10B . 1.498(4) ?
N5B H5B1 . 0.9200 ?
N5B H5B2 . 0.9200 ?
C10B C11B . 1.526(5) ?
C10B H10C . 0.9900 ?
C10B H10D . 0.9900 ?
C11B H11C . 0.9900 ?
C11B H11D . 0.9900 ?
C1C C2C . 1.524(4) ?
C1C H1C1 . 0.9900 ?
C1C H1C2 . 0.9900 ?
C2C N3C . 1.488(4) ?
C2C H2C1 . 0.9900 ?
C2C H2C2 . 0.9900 ?
N3C C3C . 1.504(4) ?
N3C H3C1 . 0.9200 ?
N3C H3C2 . 0.9200 ?
C3C C4C . 1.500(5) ?
C3C H3C3 . 0.9900 ?
C3C H3C4 . 0.9900 ?
C4C N4C . 1.352(4) ?
C4C C5C . 1.372(5) ?
C5C C6C . 1.382(5) ?
C5C H5C . 0.9500 ?
C6C C7C . 1.397(5) ?
C6C H6C . 0.9500 ?
C7C C8C . 1.376(5) ?
C7C H7C . 0.9500 ?
C8C N4C . 1.351(4) ?
C8C C9C . 1.508(5) ?
N4C H4C . 0.82(4) ?
C9C N5C . 1.507(4) ?
C9C H9C1 . 0.9900 ?
C9C H9C2 . 0.9900 ?
N5C C10C . 1.507(4) ?
N5C H5C1 . 0.9200 ?
N5C H5C2 . 0.9200 ?
C10C C11C . 1.528(5) ?
C10C H10E . 0.9900 ?
C10C H10F . 0.9900 ?
C11C H11E . 0.9900 ?
C11C H11F . 0.9900 ?
Cl1 O1B . 1.431(3) ?
Cl1 O1A . 1.442(3) ?
Cl1 O1C . 1.444(3) ?
Cl1 O1D . 1.450(2) ?
Cl2 O2C . 1.427(2) ?
Cl2 O2B . 1.433(3) ?
Cl2 O2A . 1.437(3) ?
Cl2 O2D . 1.456(2) ?
Cl3 O3D . 1.423(2) ?
Cl3 O3A . 1.438(3) ?
Cl3 O3C . 1.447(2) ?
Cl3 O3B . 1.448(2) ?
Cl4 O4D . 1.434(2) ?
Cl4 O4C . 1.434(3) ?
Cl4 O4A . 1.435(3) ?
Cl4 O4B . 1.447(2) ?
Cl5 O5D . 1.424(3) ?
Cl5 O5C . 1.426(3) ?
Cl5 O5A . 1.442(3) ?
Cl5 O5B . 1.447(2) ?
Cl6 O6B . 1.422(3) ?
Cl6 O6D . 1.436(2) ?
Cl6 O6A . 1.442(3) ?
Cl6 O6C . 1.448(3) ?
Cl7 O7C . 1.426(3) ?
Cl7 O7B . 1.428(3) ?
Cl7 O7D . 1.437(3) ?
Cl7 O7A . 1.458(3) ?
Cl8 O8A . 1.393(4) ?
Cl8 O8B . 1.399(4) ?
Cl8 O8D . 1.405(3) ?
Cl8 O8C . 1.423(3) ?
O1W H1WA . 0.85(5) ?
O1W H1WB . 0.91(5) ?
O2W H2WA . 0.87(4) ?
O2W H2WB . 0.81(4) ?
O3W H3WA . 0.82(5) ?
O3W H3WB . 0.90(5) ?
O4W H4WA . 0.92(5) ?
O4W H4WB . 0.79(5) ?
O5W H5WA . 0.84(5) ?
O5W H5WB . 0.87(5) ?

loop_
_geom_hbond_atom_site_label_D
_geom_hbond_atom_site_label_H
_geom_hbond_atom_site_label_A
_geom_hbond_site_symmetry_A
_geom_hbond_distance_DH
_geom_hbond_distance_HA
_geom_hbond_distance_DA
_geom_hbond_angle_DHA
N3A H3A1 O1D . 0.92 1.93 2.850(4) 173
N3A H3A2 O5A 2_775 0.92 2.11 2.889(4) 142
N4A H4A O2D . 0.85(4) 1.91(4) 2.755(4) 173(4)
N5A H5A1 O4B . 0.92 2.01 2.914(4) 167
N5A H5A2 O2W . 0.92 1.99 2.798(4) 146
N5A H5A2 O1C 2_765 0.92 2.51 2.987(4) 113
N3B H3B1 O2B . 0.92 2.16 2.829(4) 129
N3B H3B2 O6A . 0.92 2.15 2.850(4) 132
N3B H3B2 O3B . 0.92 2.32 2.974(3) 128
N5B H5B1 O7A . 0.92 1.98 2.874(4) 162
N5B H5B2 O2A . 0.92 2.42 2.998(4) 121
N5B H5B2 O3B . 0.92 2.45 2.976(4) 117
N3C H3C1 O1W . 0.92 1.81 2.672(4) 155
N3C H3C1 O8D . 0.92 2.56 3.114(4) 119
N3C H3C2 O4A . 0.92 2.29 3.121(4) 150
N3C H3C2 O3C . 0.92 2.43 2.956(4) 116
N4C H4C O3C . 0.82(4) 2.29(4) 2.991(4) 145(3)
N5C H5C1 O4A . 0.92 2.33 3.168(4) 152
N5C H5C1 O4B . 0.92 2.60 3.125(4) 116
N5C H5C2 O3W . 0.92 1.76 2.661(4) 165
O1W H1WA O4C . 0.85(5) 2.06(5) 2.833(4) 151(4)
O1W H1WA O1A . 0.85(5) 2.39(4) 2.992(4) 129(4)
O1W H1WB O2W 2_765 0.91(5) 2.03(5) 2.840(4) 147(4)
O2W H2WA O5B . 0.87(4) 1.92(5) 2.781(4) 167(4)
O2W H2WB O1B 2_765 0.81(4) 2.51(4) 2.927(4) 113(3)
O2W H2WB O5A 2_675 0.81(4) 2.62(4) 3.281(4) 140(4)
O3W H3WA O1C 2_765 0.82(5) 2.14(5) 2.924(4) 160(4)
O3W H3WA O1D 2_765 0.82(5) 2.61(5) 3.237(4) 135(4)
O3W H3WB O4W . 0.90(5) 1.83(5) 2.667(4) 155(4)
O4W H4WA O5W 2_666 0.92(5) 1.89(5) 2.746(5) 155(4)
O4W H4WB O8B 1_455 0.79(5) 2.39(5) 3.127(6) 155(5)
O4W H4WB O8C 1_455 0.79(5) 2.51(5) 3.218(6) 149(5)
O5W H5WA O6C 2_766 0.84(5) 2.04(5) 2.871(4) 171(5)
O5W H5WB O7D . 0.87(5) 2.00(5) 2.846(4) 161(5)

loop_
_geom_torsion_atom_site_label_1
_geom_torsion_atom_site_label_2
_geom_torsion_atom_site_label_3
_geom_torsion_atom_site_label_4
_geom_torsion
C1B N1 C1A C2A -60.2(3)
C1C N1 C1A C2A 169.9(3)
N1 C1A C2A N3A -175.5(2)
C1A C2A N3A C3A -175.5(3)
C2A N3A C3A C4A -54.6(3)
N3A C3A C4A N4A 106.1(3)
N3A C3A C4A C5A -72.3(4)
N4A C4A C5A C6A -1.7(5)
C3A C4A C5A C6A 176.7(3)
C4A C5A C6A C7A 1.8(5)
C5A C6A C7A C8A 0.3(5)
C6A C7A C8A N4A -2.3(5)
C6A C7A C8A C9A 176.6(3)
C7A C8A N4A C4A 2.5(5)
C9A C8A N4A C4A -176.5(3)
C5A C4A N4A C8A -0.5(5)
C3A C4A N4A C8A -178.9(3)
N4A C8A C9A N5A -151.6(3)
C7A C8A C9A N5A 29.4(5)
C8A C9A N5A C10A -178.4(3)
C9A N5A C10A C11A -66.8(4)
N5A C10A C11A N2 -61.9(4)
C10A C11A N2 C11B 144.9(3)
C10A C11A N2 C11C -84.8(3)
C1A N1 C1B C2B -55.2(4)
C1C N1 C1B C2B 72.3(3)
N1 C1B C2B N3B 179.2(3)
C1B C2B N3B C3B -177.5(3)
C2B N3B C3B C4B 164.1(3)
N3B C3B C4B N4B -14.1(4)
N3B C3B C4B C5B 168.8(3)
N4B C4B C5B C6B 0.9(5)
C3B C4B C5B C6B 177.7(3)
C4B C5B C6B C7B -0.7(5)
C5B C6B C7B C8B 0.1(5)
C6B C7B C8B N4B 0.2(5)
C6B C7B C8B C9B -177.8(3)
C5B C4B N4B C8B -0.6(5)
C3B C4B N4B C8B -177.6(3)
C7B C8B N4B C4B 0.0(5)
C9B C8B N4B C4B 178.2(3)
N4B C8B C9B N5B 35.2(4)
C7B C8B C9B N5B -146.6(3)
C8B C9B N5B C10B -173.0(3)
C9B N5B C10B C11B 145.1(3)
C11C N2 C11B C10B -76.8(4)
C11A N2 C11B C10B 51.9(4)
N5B C10B C11B N2 -171.2(3)
C1B N1 C1C C2C 64.3(3)
C1A N1 C1C C2C -166.3(3)
N1 C1C C2C N3C 45.4(4)
C1C C2C N3C C3C 168.5(3)
C2C N3C C3C C4C 173.5(3)
N3C C3C C4C N4C -85.5(3)
N3C C3C C4C C5C 92.8(4)
N4C C4C C5C C6C 0.6(5)
C3C C4C C5C C6C -177.7(3)
C4C C5C C6C C7C 0.0(5)
C5C C6C C7C C8C 0.1(5)
C6C C7C C8C N4C -0.8(5)
C6C C7C C8C C9C -178.8(3)
C7C C8C N4C C4C 1.5(5)
C9C C8C N4C C4C 179.7(3)
C5C C4C N4C C8C -1.4(5)
C3C C4C N4C C8C 177.0(3)
N4C C8C C9C N5C 93.5(3)
C7C C8C C9C N5C -88.5(4)
C8C C9C N5C C10C -171.5(3)
C9C N5C C10C C11C -172.6(3)
C11B N2 C11C C10C -52.4(4)
C11A N2 C11C C10C 179.7(3)
N5C C10C C11C N2 -52.4(4)

loop_
_cod_related_entry_id
_cod_related_entry_database
_cod_related_entry_code
1 ChemSpider 21134637
